data_7030256
loop_
_publ_author_name
'Grasset, Fabien'
'Cazaux, Jean-Beno\^it'
'Magna, Lionel'
'Braunstein, Pierre'
'Oliver-Bourbigou, H\'el\`ene'

_publ_section_title
;
 New bis(aryloxy)-Ti(IV) complexes and their use for the selective
 dimerization of ethylene to 1-butene.
;
_journal_issue 34
_journal_name_full 'Dalton transactions (Cambridge, England : 2003)'
_journal_page_first 10396
_journal_page_last 10404
_journal_paper_doi 10.1039/c2dt30991b
_journal_volume 41
_journal_year 2012
_chemical_formula_moiety 'C32 H52 O6 Ti'
_chemical_formula_sum 'C32 H52 O6 Ti'
_chemical_formula_weight 580.64
_space_group_IT_number 2
_symmetry_cell_setting triclinic
_symmetry_space_group_name_Hall '-P 1'
_symmetry_space_group_name_H-M 'P -1'
_atom_sites_solution_hydrogens geom
_atom_sites_solution_primary direct
_atom_sites_solution_secondary difmap
_audit_creation_date 10-03-06
_audit_creation_method SHELXL-97
_cell_angle_alpha 78.2420(10)
_cell_angle_beta 76.0210(12)
_cell_angle_gamma 85.2070(9)
_cell_formula_units_Z 4
_cell_length_a 13.1940(4)
_cell_length_b 13.2380(3)
_cell_length_c 19.8430(8)
_cell_measurement_reflns_used 11480
_cell_measurement_temperature 173(2)
_cell_measurement_theta_max 30.034
_cell_measurement_theta_min 0.998
_cell_volume 3290.46(18)
_computing_cell_refinement 'Denzo (Nonius B.V., 1998)'
_computing_data_collection 'Collect (Nonius B.V., 1998)'
_computing_data_reduction 'Denzo (Nonius B.V., 1998)'
_computing_molecular_graphics 'PLATON 98 (Spek, 1998)'
_computing_publication_material 'SHELXL-97 (Sheldrick, 1997)'
_computing_structure_refinement 'SHELXL-97 (Sheldrick, 1997)'
_computing_structure_solution 'SHELXS-97 (Sheldrick, 1997)'
_diffrn_ambient_temperature 173(2)
_diffrn_measured_fraction_theta_full 0.997
_diffrn_measured_fraction_theta_max 0.997
_diffrn_measurement_device_type KappaCCD
_diffrn_measurement_method '\p scans'
_diffrn_radiation_monochromator graphite
_diffrn_radiation_source 'fine-focus sealed tube'
_diffrn_radiation_type MoK\a
_diffrn_radiation_wavelength 0.71073
_diffrn_reflns_av_R_equivalents 0.0344
_diffrn_reflns_av_sigmaI/netI 0.0901
_diffrn_reflns_limit_h_max 18
_diffrn_reflns_limit_h_min -15
_diffrn_reflns_limit_k_max 18
_diffrn_reflns_limit_k_min -18
_diffrn_reflns_limit_l_max 27
_diffrn_reflns_limit_l_min -27
_diffrn_reflns_number 28319
_diffrn_reflns_theta_full 30.03
_diffrn_reflns_theta_max 30.03
_diffrn_reflns_theta_min 1.57
_exptl_absorpt_coefficient_mu 0.298
_exptl_absorpt_correction_type none
_exptl_crystal_colour colorless
_exptl_crystal_density_diffrn 1.172
_exptl_crystal_density_method 'not measured'
_exptl_crystal_description prism
_exptl_crystal_F_000 1256
_exptl_crystal_size_max 0.20
_exptl_crystal_size_mid 0.20
_exptl_crystal_size_min 0.16
_refine_diff_density_max 0.554
_refine_diff_density_min -0.579
_refine_diff_density_rms 0.063
_refine_ls_extinction_method none
_refine_ls_goodness_of_fit_ref 1.029
_refine_ls_hydrogen_treatment constr
_refine_ls_matrix_type full
_refine_ls_number_parameters 703
_refine_ls_number_reflns 19200
_refine_ls_number_restraints 0
_refine_ls_restrained_S_all 1.029
_refine_ls_R_factor_all 0.1134
_refine_ls_R_factor_gt 0.0594
_refine_ls_shift/su_max 0.002
_refine_ls_shift/su_mean 0.000
_refine_ls_structure_factor_coef Fsqd
_refine_ls_weighting_details 'calc w=1/[\s^2^(Fo^2^)+(0.0750P)^2^+0.4529P] where P=(Fo^2^+2Fc^2^)/3'
_refine_ls_weighting_scheme calc
_refine_ls_wR_factor_gt 0.1374
_refine_ls_wR_factor_ref 0.1630
_reflns_number_gt 11856
_reflns_number_total 19200
_reflns_threshold_expression >2sigma(I)
_cod_data_source_file c2dt30991b.txt
_cod_data_source_block jbc
_cod_original_sg_symbol_H-M P-1
_cod_database_code 7030256

loop_
_symmetry_equiv_pos_as_xyz
'x, y, z'
'-x, -y, -z'

loop_
_atom_site_label
_atom_site_type_symbol
_atom_site_fract_x
_atom_site_fract_y
_atom_site_fract_z
_atom_site_U_iso_or_equiv
_atom_site_adp_type
_atom_site_occupancy
_atom_site_symmetry_multiplicity
_atom_site_calc_flag
Ti1 Ti 0.22508(3) 0.24310(3) 0.575992(18) 0.02443(10) Uani 1 1 d
Ti2 Ti 0.74050(3) 0.73440(3) 0.021757(18) 0.02370(9) Uani 1 1 d
O1 O 0.86825(12) 0.76652(11) 0.06963(7) 0.0317(3) Uani 1 1 d
O2 O 0.82089(12) 0.82608(10) -0.05862(7) 0.0263(3) Uani 1 1 d
O3 O 0.80037(13) 0.61642(10) 0.00219(8) 0.0335(4) Uani 1 1 d
O4 O 0.62451(12) 0.74655(11) -0.01005(8) 0.0322(3) Uani 1 1 d
O5 O 0.69046(13) 0.88493(10) 0.06026(7) 0.0304(3) Uani 1 1 d
O6 O 0.67809(12) 0.67858(10) 0.12002(7) 0.0265(3) Uani 1 1 d
O7 O 0.21224(15) 0.09572(11) 0.65748(7) 0.0424(4) Uani 1 1 d
O8 O 0.15091(12) 0.29682(10) 0.65837(7) 0.0284(3) Uani 1 1 d
O9 O 0.11505(13) 0.20730(12) 0.55070(8) 0.0390(4) Uani 1 1 d
O10 O 0.26059(13) 0.36293(11) 0.52037(8) 0.0374(4) Uani 1 1 d
O11 O 0.36017(12) 0.25275(11) 0.62550(8) 0.0344(4) Uani 1 1 d
O12 O 0.32553(11) 0.15651(10) 0.52415(7) 0.0267(3) Uani 1 1 d
C1 C 0.93432(19) 0.85347(16) 0.03356(11) 0.0331(5) Uani 1 1 d
H1A H 0.9868 0.8588 0.0608 0.040 Uiso 1 1 calc
H1B H 0.8908 0.9182 0.0312 0.040 Uiso 1 1 calc
C2 C 0.98908(18) 0.84055(15) -0.03980(11) 0.0296(5) Uani 1 1 d
C3 C 1.09614(19) 0.84235(16) -0.06353(12) 0.0337(5) Uani 1 1 d
H3 H 1.1375 0.8517 -0.0323 0.040 Uiso 1 1 calc
C4 C 1.14505(18) 0.83087(15) -0.13187(12) 0.0323(5) Uani 1 1 d
C5 C 1.2624(2) 0.82540(19) -0.15662(14) 0.0454(6) Uani 1 1 d
H5A H 1.2866 0.7532 -0.1555 0.068 Uiso 1 1 calc
H5B H 1.2939 0.8551 -0.1254 0.068 Uiso 1 1 calc
H5C H 1.2830 0.8644 -0.2051 0.068 Uiso 1 1 calc
C6 C 1.08089(18) 0.82036(15) -0.17614(11) 0.0304(5) Uani 1 1 d
H6 H 1.1134 0.8126 -0.2231 0.037 Uiso 1 1 calc
C7 C 0.97151(17) 0.82038(14) -0.15607(10) 0.0260(4) Uani 1 1 d
C8 C 0.92509(17) 0.82834(14) -0.08492(10) 0.0256(4) Uani 1 1 d
C9 C 0.90517(18) 0.81136(16) -0.20807(11) 0.0309(5) Uani 1 1 d
C10 C 0.9721(2) 0.8076(2) -0.28254(12) 0.0479(7) Uani 1 1 d
H10A H 0.9266 0.8025 -0.3140 0.072 Uiso 1 1 calc
H10B H 1.0205 0.7474 -0.2805 0.072 Uiso 1 1 calc
H10C H 1.0119 0.8706 -0.3007 0.072 Uiso 1 1 calc
C11 C 0.8278(2) 0.90483(18) -0.21382(12) 0.0394(6) Uani 1 1 d
H11A H 0.7840 0.8973 -0.2458 0.059 Uiso 1 1 calc
H11B H 0.8668 0.9683 -0.2324 0.059 Uiso 1 1 calc
H11C H 0.7835 0.9083 -0.1669 0.059 Uiso 1 1 calc
C12 C 0.8448(2) 0.71162(17) -0.18294(12) 0.0389(6) Uani 1 1 d
H12A H 0.8069 0.7075 -0.1335 0.058 Uiso 1 1 calc
H12B H 0.8939 0.6521 -0.1868 0.058 Uiso 1 1 calc
H12C H 0.7950 0.7113 -0.2124 0.058 Uiso 1 1 calc
C13 C 0.8361(2) 0.52120(16) -0.01868(14) 0.0448(6) Uani 1 1 d
H13 H 0.9037 0.5321 -0.0548 0.054 Uiso 1 1 calc
C14 C 0.7582(3) 0.4838(2) -0.05167(15) 0.0608(9) Uani 1 1 d
H14A H 0.6911 0.4740 -0.0171 0.091 Uiso 1 1 calc
H14B H 0.7840 0.4181 -0.0662 0.091 Uiso 1 1 calc
H14C H 0.7489 0.5351 -0.0931 0.091 Uiso 1 1 calc
C15 C 0.8564(3) 0.4454(2) 0.04614(17) 0.0680(9) Uani 1 1 d
H15A H 0.9096 0.4722 0.0641 0.102 Uiso 1 1 calc
H15B H 0.8810 0.3786 0.0330 0.102 Uiso 1 1 calc
H15C H 0.7915 0.4366 0.0830 0.102 Uiso 1 1 calc
C16 C 0.54013(18) 0.72168(16) -0.03511(12) 0.0329(5) Uani 1 1 d
H16 H 0.5463 0.6465 -0.0370 0.039 Uiso 1 1 calc
C17 C 0.4385(2) 0.74265(19) 0.01534(14) 0.0447(6) Uani 1 1 d
H17A H 0.4379 0.7016 0.0625 0.067 Uiso 1 1 calc
H17B H 0.3800 0.7238 -0.0015 0.067 Uiso 1 1 calc
H17C H 0.4316 0.8162 0.0178 0.067 Uiso 1 1 calc
C18 C 0.5465(2) 0.7829(2) -0.10916(13) 0.0519(7) Uani 1 1 d
H18A H 0.5467 0.8568 -0.1087 0.078 Uiso 1 1 calc
H18B H 0.4860 0.7690 -0.1260 0.078 Uiso 1 1 calc
H18C H 0.6109 0.7627 -0.1408 0.078 Uiso 1 1 calc
C19 C 0.9212(2) 0.68311(18) 0.10758(13) 0.0413(6) Uani 1 1 d
H19A H 0.9721 0.6488 0.0739 0.062 Uiso 1 1 calc
H19B H 0.8701 0.6334 0.1374 0.062 Uiso 1 1 calc
H19C H 0.9575 0.7103 0.1374 0.062 Uiso 1 1 calc
C20 C 0.6621(2) 0.87800(15) 0.13649(11) 0.0335(5) Uani 1 1 d
H20A H 0.6426 0.9479 0.1472 0.040 Uiso 1 1 calc
H20B H 0.7234 0.8517 0.1563 0.040 Uiso 1 1 calc
C21 C 0.57300(19) 0.80849(15) 0.17123(10) 0.0295(5) Uani 1 1 d
C22 C 0.48084(19) 0.84130(15) 0.21328(11) 0.0324(5) Uani 1 1 d
H22 H 0.4715 0.9115 0.2184 0.039 Uiso 1 1 calc
C23 C 0.40269(19) 0.77314(17) 0.24775(11) 0.0338(5) Uani 1 1 d
C24 C 0.3029(2) 0.80685(19) 0.29513(13) 0.0434(6) Uani 1 1 d
H24A H 0.3152 0.8073 0.3419 0.065 Uiso 1 1 calc
H24B H 0.2480 0.7587 0.3000 0.065 Uiso 1 1 calc
H24C H 0.2811 0.8764 0.2743 0.065 Uiso 1 1 calc
C25 C 0.41974(18) 0.67076(16) 0.23891(11) 0.0314(5) Uani 1 1 d
H25 H 0.3665 0.6235 0.2630 0.038 Uiso 1 1 calc
C26 C 0.50975(18) 0.63351(15) 0.19710(10) 0.0279(4) Uani 1 1 d
C27 C 0.58845(17) 0.70542(15) 0.16146(10) 0.0261(4) Uani 1 1 d
C28 C 0.52675(19) 0.51889(15) 0.19235(11) 0.0330(5) Uani 1 1 d
C29 C 0.4297(2) 0.45604(18) 0.23186(14) 0.0517(7) Uani 1 1 d
H29A H 0.4133 0.4610 0.2820 0.078 Uiso 1 1 calc
H29B H 0.4438 0.3836 0.2273 0.078 Uiso 1 1 calc
H29C H 0.3702 0.4836 0.2114 0.078 Uiso 1 1 calc
C30 C 0.6196(2) 0.47444(17) 0.22517(13) 0.0473(7) Uani 1 1 d
H30A H 0.6817 0.5141 0.2006 0.071 Uiso 1 1 calc
H30B H 0.6334 0.4020 0.2204 0.071 Uiso 1 1 calc
H30C H 0.6025 0.4789 0.2754 0.071 Uiso 1 1 calc
C31 C 0.5493(2) 0.50398(16) 0.11527(12) 0.0385(6) Uani 1 1 d
H31A H 0.4858 0.5205 0.0973 0.058 Uiso 1 1 calc
H31B H 0.5720 0.4321 0.1130 0.058 Uiso 1 1 calc
H31C H 0.6046 0.5499 0.0863 0.058 Uiso 1 1 calc
C32 C 0.6273(2) 0.95894(17) 0.02440(13) 0.0435(6) Uani 1 1 d
H32A H 0.5540 0.9398 0.0410 0.065 Uiso 1 1 calc
H32B H 0.6498 0.9607 -0.0266 0.065 Uiso 1 1 calc
H32C H 0.6346 1.0273 0.0342 0.065 Uiso 1 1 calc
C33 C 0.1825(2) 0.10423(17) 0.73181(11) 0.0374(6) Uani 1 1 d
H33A H 0.2366 0.1414 0.7429 0.045 Uiso 1 1 calc
H33B H 0.1788 0.0342 0.7615 0.045 Uiso 1 1 calc
C34 C 0.08007(18) 0.15980(15) 0.74908(10) 0.0290(5) Uani 1 1 d
C35 C -0.00283(19) 0.11697(16) 0.80296(11) 0.0327(5) Uani 1 1 d
H35 H 0.0042 0.0482 0.8276 0.039 Uiso 1 1 calc
C36 C -0.09490(19) 0.17354(17) 0.82076(11) 0.0341(5) Uani 1 1 d
C37 C -0.1857(2) 0.1278(2) 0.87887(12) 0.0459(6) Uani 1 1 d
H37A H -0.1673 0.0563 0.8983 0.069 Uiso 1 1 calc
H37B H -0.2474 0.1291 0.8594 0.069 Uiso 1 1 calc
H37C H -0.2010 0.1684 0.9165 0.069 Uiso 1 1 calc
C38 C -0.10210(18) 0.27470(17) 0.78380(11) 0.0329(5) Uani 1 1 d
H38 H -0.1650 0.3140 0.7965 0.040 Uiso 1 1 calc
C39 C -0.02231(18) 0.32137(15) 0.72932(10) 0.0279(4) Uani 1 1 d
C40 C 0.07019(18) 0.26053(15) 0.71100(10) 0.0265(4) Uani 1 1 d
C41 C -0.03282(19) 0.43319(16) 0.69127(12) 0.0355(5) Uani 1 1 d
C42 C -0.1365(2) 0.48532(19) 0.72135(14) 0.0472(6) Uani 1 1 d
H42A H -0.1413 0.4877 0.7711 0.071 Uiso 1 1 calc
H42B H -0.1942 0.4460 0.7179 0.071 Uiso 1 1 calc
H42C H -0.1407 0.5557 0.6944 0.071 Uiso 1 1 calc
C43 C -0.0284(2) 0.43538(19) 0.61275(13) 0.0453(6) Uani 1 1 d
H43A H -0.0865 0.3970 0.6089 0.068 Uiso 1 1 calc
H43B H 0.0380 0.4035 0.5911 0.068 Uiso 1 1 calc
H43C H -0.0339 0.5071 0.5882 0.068 Uiso 1 1 calc
C44 C 0.0548(2) 0.49664(18) 0.69775(15) 0.0480(6) Uani 1 1 d
H44A H 0.0439 0.5691 0.6765 0.072 Uiso 1 1 calc
H44B H 0.1223 0.4703 0.6731 0.072 Uiso 1 1 calc
H44C H 0.0545 0.4912 0.7478 0.072 Uiso 1 1 calc
C45 C 0.0338(3) 0.1731(3) 0.5327(2) 0.1048(16) Uani 1 1 d
H45 H 0.0714 0.1161 0.5094 0.126 Uiso 1 1 calc
C46 C -0.0371(4) 0.1132(5) 0.5883(3) 0.146(2) Uani 1 1 d
H46A H 0.0017 0.0613 0.6160 0.218 Uiso 1 1 calc
H46B H -0.0830 0.0787 0.5686 0.218 Uiso 1 1 calc
H46C H -0.0794 0.1581 0.6189 0.218 Uiso 1 1 calc
C47 C 0.0021(4) 0.2354(5) 0.4728(2) 0.1222(18) Uani 1 1 d
H47A H -0.0387 0.2961 0.4870 0.183 Uiso 1 1 calc
H47B H -0.0409 0.1950 0.4549 0.183 Uiso 1 1 calc
H47C H 0.0640 0.2577 0.4357 0.183 Uiso 1 1 calc
C48 C 0.28076(19) 0.44976(16) 0.46452(11) 0.0334(5) Uani 1 1 d
H48 H 0.2466 0.4409 0.4264 0.040 Uiso 1 1 calc
C49 C 0.2334(3) 0.54543(19) 0.49292(15) 0.0555(8) Uani 1 1 d
H49A H 0.1578 0.5385 0.5107 0.083 Uiso 1 1 calc
H49B H 0.2472 0.6063 0.4549 0.083 Uiso 1 1 calc
H49C H 0.2647 0.5534 0.5315 0.083 Uiso 1 1 calc
C50 C 0.3970(2) 0.4572(2) 0.43456(14) 0.0515(7) Uani 1 1 d
H50A H 0.4307 0.4693 0.4709 0.077 Uiso 1 1 calc
H50B H 0.4104 0.5145 0.3940 0.077 Uiso 1 1 calc
H50C H 0.4252 0.3926 0.4193 0.077 Uiso 1 1 calc
C51 C 0.2234(3) -0.0017(2) 0.64391(15) 0.0786(12) Uani 1 1 d
H51A H 0.2861 -0.0358 0.6577 0.118 Uiso 1 1 calc
H51B H 0.2302 0.0013 0.5933 0.118 Uiso 1 1 calc
H51C H 0.1619 -0.0408 0.6710 0.118 Uiso 1 1 calc
C52 C 0.45420(19) 0.19152(18) 0.60458(11) 0.0358(5) Uani 1 1 d
H52A H 0.4404 0.1178 0.6247 0.043 Uiso 1 1 calc
H52B H 0.5097 0.2114 0.6247 0.043 Uiso 1 1 calc
C53 C 0.49285(18) 0.20423(16) 0.52575(11) 0.0298(5) Uani 1 1 d
C54 C 0.59348(19) 0.23409(17) 0.49081(12) 0.0356(5) Uani 1 1 d
H54 H 0.6389 0.2527 0.5165 0.043 Uiso 1 1 calc
C55 C 0.62787(19) 0.23694(17) 0.41869(12) 0.0367(5) Uani 1 1 d
C56 C 0.7364(2) 0.2724(2) 0.37954(14) 0.0503(7) Uani 1 1 d
H56A H 0.7345 0.3477 0.3646 0.075 Uiso 1 1 calc
H56B H 0.7602 0.2402 0.3379 0.075 Uiso 1 1 calc
H56C H 0.7848 0.2524 0.4109 0.075 Uiso 1 1 calc
C57 C 0.56085(19) 0.20562(16) 0.38338(11) 0.0323(5) Uani 1 1 d
H57 H 0.5855 0.2053 0.3343 0.039 Uiso 1 1 calc
C58 C 0.45953(17) 0.17459(14) 0.41574(10) 0.0265(4) Uani 1 1 d
C59 C 0.42436(17) 0.17822(15) 0.48843(10) 0.0257(4) Uani 1 1 d
C60 C 0.38836(19) 0.13938(16) 0.37482(11) 0.0307(5) Uani 1 1 d
C61 C 0.4474(2) 0.12665(19) 0.30014(12) 0.0438(6) Uani 1 1 d
H61A H 0.5029 0.0731 0.3033 0.066 Uiso 1 1 calc
H61B H 0.4783 0.1922 0.2741 0.066 Uiso 1 1 calc
H61C H 0.3987 0.1066 0.2753 0.066 Uiso 1 1 calc
C62 C 0.2986(2) 0.21922(17) 0.36811(11) 0.0371(5) Uani 1 1 d
H62A H 0.3269 0.2847 0.3398 0.056 Uiso 1 1 calc
H62B H 0.2609 0.2298 0.4153 0.056 Uiso 1 1 calc
H62C H 0.2506 0.1942 0.3449 0.056 Uiso 1 1 calc
C63 C 0.3427(2) 0.03411(17) 0.41345(13) 0.0412(6) Uani 1 1 d
H63A H 0.2999 0.0113 0.3856 0.062 Uiso 1 1 calc
H63B H 0.2993 0.0408 0.4601 0.062 Uiso 1 1 calc
H63C H 0.3998 -0.0168 0.4192 0.062 Uiso 1 1 calc
C64 C 0.3793(2) 0.34887(19) 0.64202(14) 0.0460(6) Uani 1 1 d
H64A H 0.4181 0.3357 0.6795 0.069 Uiso 1 1 calc
H64B H 0.3126 0.3848 0.6582 0.069 Uiso 1 1 calc
H64C H 0.4204 0.3919 0.5997 0.069 Uiso 1 1 calc

loop_
_atom_site_aniso_label
_atom_site_aniso_U_11
_atom_site_aniso_U_22
_atom_site_aniso_U_33
_atom_site_aniso_U_23
_atom_site_aniso_U_13
_atom_site_aniso_U_12
Ti1 0.0226(2) 0.02674(18) 0.02254(18) -0.00340(13) -0.00297(15) -0.00294(14)
Ti2 0.0239(2) 0.02389(17) 0.02382(18) -0.00485(13) -0.00579(15) -0.00214(14)
O1 0.0317(9) 0.0365(8) 0.0278(7) -0.0007(6) -0.0112(7) -0.0059(7)
O2 0.0251(8) 0.0292(7) 0.0250(7) -0.0053(5) -0.0058(6) -0.0032(6)
O3 0.0361(10) 0.0270(7) 0.0357(8) -0.0092(6) -0.0029(7) 0.0006(6)
O4 0.0248(9) 0.0405(8) 0.0325(8) -0.0037(6) -0.0097(7) -0.0061(6)
O5 0.0375(10) 0.0273(7) 0.0253(7) -0.0045(6) -0.0058(7) -0.0009(6)
O6 0.0275(9) 0.0250(7) 0.0250(7) -0.0041(5) -0.0030(6) -0.0008(6)
O7 0.0650(13) 0.0281(8) 0.0240(8) -0.0031(6) 0.0040(8) 0.0095(7)
O8 0.0274(9) 0.0284(7) 0.0273(7) -0.0061(6) -0.0015(6) -0.0015(6)
O9 0.0256(9) 0.0523(10) 0.0432(9) -0.0175(7) -0.0072(7) -0.0050(7)
O10 0.0428(11) 0.0303(8) 0.0321(8) 0.0005(6) 0.0003(7) -0.0046(7)
O11 0.0280(9) 0.0462(9) 0.0336(8) -0.0176(7) -0.0078(7) -0.0004(7)
O12 0.0229(8) 0.0315(7) 0.0249(7) -0.0064(6) -0.0021(6) -0.0031(6)
C1 0.0326(13) 0.0384(12) 0.0327(11) -0.0072(9) -0.0119(10) -0.0128(10)
C2 0.0308(13) 0.0271(10) 0.0310(11) -0.0026(8) -0.0078(9) -0.0066(9)
C3 0.0316(14) 0.0302(11) 0.0418(13) -0.0030(9) -0.0146(11) -0.0065(9)
C4 0.0248(12) 0.0273(10) 0.0407(12) 0.0007(9) -0.0046(10) -0.0039(8)
C5 0.0277(14) 0.0505(14) 0.0539(15) -0.0009(11) -0.0086(12) -0.0030(11)
C6 0.0259(12) 0.0300(10) 0.0322(11) -0.0026(8) -0.0023(9) -0.0034(9)
C7 0.0286(12) 0.0228(9) 0.0259(10) -0.0032(7) -0.0049(9) -0.0046(8)
C8 0.0250(12) 0.0204(9) 0.0293(10) -0.0007(7) -0.0050(9) -0.0032(8)
C9 0.0298(13) 0.0370(11) 0.0259(10) -0.0075(8) -0.0042(9) -0.0044(9)
C10 0.0410(17) 0.0745(18) 0.0285(12) -0.0129(11) -0.0025(11) -0.0120(13)
C11 0.0445(16) 0.0420(13) 0.0363(12) -0.0055(10) -0.0192(11) -0.0041(11)
C12 0.0409(15) 0.0402(12) 0.0387(12) -0.0145(10) -0.0067(11) -0.0091(10)
C13 0.0435(16) 0.0274(11) 0.0520(15) -0.0119(10) 0.0136(12) 0.0017(10)
C14 0.077(2) 0.0464(15) 0.0558(17) -0.0248(13) 0.0122(16) -0.0253(14)
C15 0.069(2) 0.0373(14) 0.080(2) 0.0027(14) -0.0017(18) 0.0167(14)
C16 0.0283(13) 0.0339(11) 0.0397(12) -0.0080(9) -0.0127(10) -0.0024(9)
C17 0.0278(14) 0.0507(14) 0.0511(15) 0.0011(11) -0.0090(12) -0.0027(11)
C18 0.0384(17) 0.0816(19) 0.0372(13) -0.0030(13) -0.0178(12) -0.0035(14)
C19 0.0420(16) 0.0415(13) 0.0447(14) -0.0038(10) -0.0231(12) 0.0021(11)
C20 0.0464(15) 0.0289(10) 0.0273(11) -0.0111(8) -0.0064(10) -0.0057(10)
C21 0.0377(14) 0.0290(10) 0.0233(10) -0.0069(8) -0.0076(9) -0.0023(9)
C22 0.0412(15) 0.0288(10) 0.0294(11) -0.0107(8) -0.0090(10) 0.0022(9)
C23 0.0360(14) 0.0414(12) 0.0266(11) -0.0129(9) -0.0081(10) 0.0027(10)
C24 0.0363(15) 0.0541(15) 0.0420(14) -0.0224(11) -0.0037(11) 0.0033(11)
C25 0.0321(13) 0.0356(11) 0.0268(10) -0.0073(8) -0.0058(9) -0.0029(9)
C26 0.0314(13) 0.0290(10) 0.0225(10) -0.0042(8) -0.0046(9) -0.0030(9)
C27 0.0291(12) 0.0287(10) 0.0216(10) -0.0050(8) -0.0079(9) 0.0004(8)
C28 0.0387(14) 0.0275(10) 0.0291(11) -0.0050(8) 0.0000(10) -0.0040(9)
C29 0.060(2) 0.0355(13) 0.0512(15) -0.0119(11) 0.0115(14) -0.0168(12)
C30 0.062(2) 0.0301(12) 0.0492(15) -0.0027(10) -0.0185(14) 0.0067(11)
C31 0.0495(17) 0.0278(11) 0.0366(12) -0.0100(9) -0.0019(11) -0.0065(10)
C32 0.0577(18) 0.0281(11) 0.0409(13) -0.0007(9) -0.0124(12) 0.0096(11)
C33 0.0487(16) 0.0363(12) 0.0197(10) -0.0004(8) -0.0013(10) 0.0083(10)
C34 0.0348(13) 0.0318(10) 0.0204(10) -0.0068(8) -0.0046(9) -0.0026(9)
C35 0.0406(15) 0.0336(11) 0.0235(10) -0.0060(8) -0.0035(10) -0.0084(10)
C36 0.0343(14) 0.0434(12) 0.0254(10) -0.0107(9) -0.0016(10) -0.0121(10)
C37 0.0407(16) 0.0599(15) 0.0340(13) -0.0117(11) 0.0034(11) -0.0140(12)
C38 0.0263(13) 0.0440(12) 0.0313(11) -0.0172(9) -0.0022(9) -0.0056(9)
C39 0.0278(12) 0.0322(10) 0.0268(10) -0.0126(8) -0.0060(9) -0.0022(9)
C40 0.0302(12) 0.0300(10) 0.0205(9) -0.0091(8) -0.0035(8) -0.0048(8)
C41 0.0317(14) 0.0327(11) 0.0417(13) -0.0120(9) -0.0047(10) 0.0019(9)
C42 0.0388(16) 0.0424(13) 0.0573(16) -0.0165(11) -0.0018(13) 0.0057(11)
C43 0.0474(17) 0.0453(14) 0.0407(14) -0.0050(10) -0.0113(12) 0.0085(12)
C44 0.0406(16) 0.0345(12) 0.0706(18) -0.0149(12) -0.0112(14) -0.0040(11)
C45 0.098(3) 0.102(3) 0.131(3) 0.031(2) -0.083(3) -0.059(3)
C46 0.097(4) 0.187(5) 0.143(4) 0.019(4) -0.019(3) -0.100(4)
C47 0.086(3) 0.213(5) 0.078(3) -0.030(3) -0.051(3) 0.034(3)
C48 0.0394(15) 0.0313(11) 0.0291(11) 0.0011(8) -0.0102(10) -0.0077(9)
C49 0.068(2) 0.0330(13) 0.0583(17) -0.0054(11) -0.0050(15) -0.0004(12)
C50 0.0487(18) 0.0516(15) 0.0464(15) 0.0034(12) -0.0017(13) -0.0159(13)
C51 0.158(4) 0.0337(14) 0.0395(15) -0.0033(11) -0.0102(19) -0.0220(18)
C52 0.0270(13) 0.0521(13) 0.0298(11) -0.0095(10) -0.0094(10) 0.0033(10)
C53 0.0241(12) 0.0375(11) 0.0286(11) -0.0083(8) -0.0068(9) 0.0010(9)
C54 0.0258(13) 0.0413(12) 0.0419(13) -0.0120(10) -0.0085(10) -0.0005(10)
C55 0.0277(13) 0.0379(12) 0.0419(13) -0.0116(10) 0.0009(10) -0.0031(10)
C56 0.0332(16) 0.0640(17) 0.0522(16) -0.0213(13) 0.0061(12) -0.0152(12)
C57 0.0324(13) 0.0325(11) 0.0280(11) -0.0080(8) 0.0026(9) -0.0023(9)
C58 0.0266(12) 0.0250(9) 0.0267(10) -0.0055(8) -0.0038(9) 0.0001(8)
C59 0.0220(11) 0.0278(10) 0.0256(10) -0.0042(8) -0.0032(8) 0.0006(8)
C60 0.0349(14) 0.0326(11) 0.0246(10) -0.0076(8) -0.0049(9) -0.0023(9)
C61 0.0466(17) 0.0536(15) 0.0324(12) -0.0158(11) -0.0048(11) -0.0031(12)
C62 0.0390(15) 0.0449(13) 0.0305(11) -0.0098(9) -0.0111(10) -0.0028(11)
C63 0.0521(17) 0.0323(11) 0.0406(13) -0.0106(10) -0.0079(12) -0.0086(11)
C64 0.0455(17) 0.0473(14) 0.0561(15) -0.0169(12) -0.0247(13) -0.0081(12)

loop_
_atom_type_symbol
_atom_type_description
_atom_type_scat_dispersion_real
_atom_type_scat_dispersion_imag
_atom_type_scat_source
C C 0.0033 0.0016 'International Tables Vol C Tables 4.2.6.8 and 6.1.1.4'
H H 0.0000 0.0000 'International Tables Vol C Tables 4.2.6.8 and 6.1.1.4'
O O 0.0106 0.0060 'International Tables Vol C Tables 4.2.6.8 and 6.1.1.4'
Ti Ti 0.2776 0.4457 'International Tables Vol C Tables 4.2.6.8 and 6.1.1.4'

loop_
_geom_angle_atom_site_label_1
_geom_angle_atom_site_label_2
_geom_angle_atom_site_label_3
_geom_angle
O10 Ti1 O9 105.07(8)
O10 Ti1 O12 98.06(7)
O9 Ti1 O12 96.08(7)
O10 Ti1 O8 97.12(7)
O9 Ti1 O8 97.88(7)
O12 Ti1 O8 155.92(6)
O10 Ti1 O7 166.35(8)
O9 Ti1 O7 88.58(7)
O12 Ti1 O7 80.18(6)
O8 Ti1 O7 80.66(5)
O10 Ti1 O11 88.28(7)
O9 Ti1 O11 166.64(7)
O12 Ti1 O11 81.20(6)
O8 Ti1 O11 80.69(6)
O7 Ti1 O11 78.07(6)
O3 Ti2 O4 104.69(7)
O3 Ti2 O2 98.23(6)
O4 Ti2 O2 95.72(6)
O3 Ti2 O6 95.16(6)
O4 Ti2 O6 97.38(7)
O2 Ti2 O6 158.23(6)
O3 Ti2 O1 93.00(7)
O4 Ti2 O1 162.29(6)
O2 Ti2 O1 80.84(6)
O6 Ti2 O1 81.40(6)
O3 Ti2 O5 167.61(7)
O4 Ti2 O5 87.55(6)
O2 Ti2 O5 82.14(5)
O6 Ti2 O5 81.14(5)
O1 Ti2 O5 74.79(6)
C19 O1 C1 113.61(17)
C19 O1 Ti2 120.19(13)
C1 O1 Ti2 118.26(11)
C8 O2 Ti2 129.67(12)
C13 O3 Ti2 171.37(17)
C16 O4 Ti2 161.25(14)
C32 O5 C20 112.84(17)
C32 O5 Ti2 119.47(13)
C20 O5 Ti2 116.13(11)
C27 O6 Ti2 129.88(12)
C51 O7 C33 116.12(17)
C51 O7 Ti1 125.97(14)
C33 O7 Ti1 117.77(12)
C40 O8 Ti1 131.30(12)
C45 O9 Ti1 176.0(2)
C48 O10 Ti1 167.06(15)
C64 O11 C52 113.55(18)
C64 O11 Ti1 119.49(14)
C52 O11 Ti1 118.08(12)
C59 O12 Ti1 127.81(12)
O1 C1 C2 111.03(16)
O1 C1 H1A 109.4
C2 C1 H1A 109.4
O1 C1 H1B 109.4
C2 C1 H1B 109.4
H1A C1 H1B 108.0
C3 C2 C8 120.8(2)
C3 C2 C1 122.7(2)
C8 C2 C1 116.5(2)
C2 C3 C4 121.6(2)
C2 C3 H3 119.2
C4 C3 H3 119.2
C3 C4 C6 117.0(2)
C3 C4 C5 121.9(2)
C6 C4 C5 121.1(2)
C4 C5 H5A 109.5
C4 C5 H5B 109.5
H5A C5 H5B 109.5
C4 C5 H5C 109.5
H5A C5 H5C 109.5
H5B C5 H5C 109.5
C4 C6 C7 124.4(2)
C4 C6 H6 117.8
C7 C6 H6 117.8
C6 C7 C8 116.63(19)
C6 C7 C9 121.82(18)
C8 C7 C9 121.55(19)
O2 C8 C2 118.21(18)
O2 C8 C7 122.30(19)
C2 C8 C7 119.5(2)
C12 C9 C7 110.03(17)
C12 C9 C10 106.96(18)
C7 C9 C10 112.26(19)
C12 C9 C11 109.6(2)
C7 C9 C11 109.90(17)
C10 C9 C11 107.96(19)
C9 C10 H10A 109.5
C9 C10 H10B 109.5
H10A C10 H10B 109.5
C9 C10 H10C 109.5
H10A C10 H10C 109.5
H10B C10 H10C 109.5
C9 C11 H11A 109.5
C9 C11 H11B 109.5
H11A C11 H11B 109.5
C9 C11 H11C 109.5
H11A C11 H11C 109.5
H11B C11 H11C 109.5
C9 C12 H12A 109.5
C9 C12 H12B 109.5
H12A C12 H12B 109.5
C9 C12 H12C 109.5
H12A C12 H12C 109.5
H12B C12 H12C 109.5
O3 C13 C14 110.2(2)
O3 C13 C15 107.9(2)
C14 C13 C15 113.1(2)
O3 C13 H13 108.5
C14 C13 H13 108.5
C15 C13 H13 108.5
C13 C14 H14A 109.5
C13 C14 H14B 109.5
H14A C14 H14B 109.5
C13 C14 H14C 109.5
H14A C14 H14C 109.5
H14B C14 H14C 109.5
C13 C15 H15A 109.5
C13 C15 H15B 109.5
H15A C15 H15B 109.5
C13 C15 H15C 109.5
H15A C15 H15C 109.5
H15B C15 H15C 109.5
O4 C16 C17 109.50(19)
O4 C16 C18 108.97(19)
C17 C16 C18 112.3(2)
O4 C16 H16 108.7
C17 C16 H16 108.7
C18 C16 H16 108.7
C16 C17 H17A 109.5
C16 C17 H17B 109.5
H17A C17 H17B 109.5
C16 C17 H17C 109.5
H17A C17 H17C 109.5
H17B C17 H17C 109.5
C16 C18 H18A 109.5
C16 C18 H18B 109.5
H18A C18 H18B 109.5
C16 C18 H18C 109.5
H18A C18 H18C 109.5
H18B C18 H18C 109.5
O1 C19 H19A 109.5
O1 C19 H19B 109.5
H19A C19 H19B 109.5
O1 C19 H19C 109.5
H19A C19 H19C 109.5
H19B C19 H19C 109.5
O5 C20 C21 112.09(17)
O5 C20 H20A 109.2
C21 C20 H20A 109.2
O5 C20 H20B 109.2
C21 C20 H20B 109.2
H20A C20 H20B 107.9
C22 C21 C27 120.97(19)
C22 C21 C20 122.64(18)
C27 C21 C20 116.4(2)
C23 C22 C21 120.86(19)
C23 C22 H22 119.6
C21 C22 H22 119.6
C22 C23 C25 117.7(2)
C22 C23 C24 121.6(2)
C25 C23 C24 120.7(2)
C23 C24 H24A 109.5
C23 C24 H24B 109.5
H24A C24 H24B 109.5
C23 C24 H24C 109.5
H24A C24 H24C 109.5
H24B C24 H24C 109.5
C26 C25 C23 124.1(2)
C26 C25 H25 117.9
C23 C25 H25 117.9
C25 C26 C27 117.12(18)
C25 C26 C28 121.88(19)
C27 C26 C28 120.92(19)
O6 C27 C21 118.31(18)
O6 C27 C26 122.46(17)
C21 C27 C26 119.2(2)
C26 C28 C31 111.30(16)
C26 C28 C30 108.67(19)
C31 C28 C30 109.7(2)
C26 C28 C29 112.21(19)
C31 C28 C29 106.15(19)
C30 C28 C29 108.8(2)
C28 C29 H29A 109.5
C28 C29 H29B 109.5
H29A C29 H29B 109.5
C28 C29 H29C 109.5
H29A C29 H29C 109.5
H29B C29 H29C 109.5
C28 C30 H30A 109.5
C28 C30 H30B 109.5
H30A C30 H30B 109.5
C28 C30 H30C 109.5
H30A C30 H30C 109.5
H30B C30 H30C 109.5
C28 C31 H31A 109.5
C28 C31 H31B 109.5
H31A C31 H31B 109.5
C28 C31 H31C 109.5
H31A C31 H31C 109.5
H31B C31 H31C 109.5
O5 C32 H32A 109.5
O5 C32 H32B 109.5
H32A C32 H32B 109.5
O5 C32 H32C 109.5
H32A C32 H32C 109.5
H32B C32 H32C 109.5
O7 C33 C34 111.66(18)
O7 C33 H33A 109.3
C34 C33 H33A 109.3
O7 C33 H33B 109.3
C34 C33 H33B 109.3
H33A C33 H33B 107.9
C35 C34 C40 120.4(2)
C35 C34 C33 122.25(19)
C40 C34 C33 117.30(19)
C36 C35 C34 120.7(2)
C36 C35 H35 119.6
C34 C35 H35 119.6
C35 C36 C38 118.1(2)
C35 C36 C37 121.2(2)
C38 C36 C37 120.7(2)
C36 C37 H37A 109.5
C36 C37 H37B 109.5
H37A C37 H37B 109.5
C36 C37 H37C 109.5
H37A C37 H37C 109.5
H37B C37 H37C 109.5
C39 C38 C36 123.8(2)
C39 C38 H38 118.1
C36 C38 H38 118.1
C38 C39 C40 116.83(19)
C38 C39 C41 122.0(2)
C40 C39 C41 121.16(19)
O8 C40 C34 118.01(19)
O8 C40 C39 121.86(18)
C34 C40 C39 120.12(19)
C42 C41 C44 107.77(19)
C42 C41 C39 112.36(19)
C44 C41 C39 110.3(2)
C42 C41 C43 106.9(2)
C44 C41 C43 109.9(2)
C39 C41 C43 109.48(18)
C41 C42 H42A 109.5
C41 C42 H42B 109.5
H42A C42 H42B 109.5
C41 C42 H42C 109.5
H42A C42 H42C 109.5
H42B C42 H42C 109.5
C41 C43 H43A 109.5
C41 C43 H43B 109.5
H43A C43 H43B 109.5
C41 C43 H43C 109.5
H43A C43 H43C 109.5
H43B C43 H43C 109.5
C41 C44 H44A 109.5
C41 C44 H44B 109.5
H44A C44 H44B 109.5
C41 C44 H44C 109.5
H44A C44 H44C 109.5
H44B C44 H44C 109.5
O9 C45 C46 115.7(4)
O9 C45 C47 115.7(3)
C46 C45 C47 122.2(4)
O9 C45 H45 98.5
C46 C45 H45 98.5
C47 C45 H45 98.5
C45 C46 H46A 109.5
C45 C46 H46B 109.5
H46A C46 H46B 109.5
C45 C46 H46C 109.5
H46A C46 H46C 109.5
H46B C46 H46C 109.5
C45 C47 H47A 109.5
C45 C47 H47B 109.5
H47A C47 H47B 109.5
C45 C47 H47C 109.5
H47A C47 H47C 109.5
H47B C47 H47C 109.5
O10 C48 C50 109.66(19)
O10 C48 C49 108.52(18)
C50 C48 C49 111.9(2)
O10 C48 H48 108.9
C50 C48 H48 108.9
C49 C48 H48 108.9
C48 C49 H49A 109.5
C48 C49 H49B 109.5
H49A C49 H49B 109.5
C48 C49 H49C 109.5
H49A C49 H49C 109.5
H49B C49 H49C 109.5
C48 C50 H50A 109.5
C48 C50 H50B 109.5
H50A C50 H50B 109.5
C48 C50 H50C 109.5
H50A C50 H50C 109.5
H50B C50 H50C 109.5
O7 C51 H51A 109.5
O7 C51 H51B 109.5
H51A C51 H51B 109.5
O7 C51 H51C 109.5
H51A C51 H51C 109.5
H51B C51 H51C 109.5
O11 C52 C53 113.12(18)
O11 C52 H52A 109.0
C53 C52 H52A 109.0
O11 C52 H52B 109.0
C53 C52 H52B 109.0
H52A C52 H52B 107.8
C54 C53 C59 120.49(19)
C54 C53 C52 122.7(2)
C59 C53 C52 116.7(2)
C55 C54 C53 120.3(2)
C55 C54 H54 119.8
C53 C54 H54 119.8
C57 C55 C54 118.3(2)
C57 C55 C56 120.9(2)
C54 C55 C56 120.8(2)
C55 C56 H56A 109.5
C55 C56 H56B 109.5
H56A C56 H56B 109.5
C55 C56 H56C 109.5
H56A C56 H56C 109.5
H56B C56 H56C 109.5
C55 C57 C58 123.8(2)
C55 C57 H57 118.1
C58 C57 H57 118.1
C57 C58 C59 116.72(19)
C57 C58 C60 122.05(18)
C59 C58 C60 121.22(19)
O12 C59 C53 117.89(18)
O12 C59 C58 121.93(19)
C53 C59 C58 120.18(19)
C62 C60 C58 109.66(17)
C62 C60 C61 108.18(18)
C58 C60 C61 112.09(19)
C62 C60 C63 109.1(2)
C58 C60 C63 110.50(17)
C61 C60 C63 107.18(18)
C60 C61 H61A 109.5
C60 C61 H61B 109.5
H61A C61 H61B 109.5
C60 C61 H61C 109.5
H61A C61 H61C 109.5
H61B C61 H61C 109.5
C60 C62 H62A 109.5
C60 C62 H62B 109.5
H62A C62 H62B 109.5
C60 C62 H62C 109.5
H62A C62 H62C 109.5
H62B C62 H62C 109.5
C60 C63 H63A 109.5
C60 C63 H63B 109.5
H63A C63 H63B 109.5
C60 C63 H63C 109.5
H63A C63 H63C 109.5
H63B C63 H63C 109.5
O11 C64 H64A 109.5
O11 C64 H64B 109.5
H64A C64 H64B 109.5
O11 C64 H64C 109.5
H64A C64 H64C 109.5
H64B C64 H64C 109.5

loop_
_geom_bond_atom_site_label_1
_geom_bond_atom_site_label_2
_geom_bond_distance
Ti1 O10 1.7649(14)
Ti1 O9 1.7742(16)
Ti1 O12 1.9226(14)
Ti1 O8 1.9287(14)
Ti1 O7 2.2553(14)
Ti1 O11 2.2568(16)
Ti2 O3 1.7627(14)
Ti2 O4 1.7748(15)
Ti2 O2 1.9366(14)
Ti2 O6 1.9403(13)
Ti2 O1 2.2321(15)
Ti2 O5 2.2689(14)
O1 C19 1.436(3)
O1 C1 1.459(2)
O2 C8 1.348(2)
O3 C13 1.415(2)
O4 C16 1.411(3)
O5 C32 1.424(3)
O5 C20 1.453(2)
O6 C27 1.334(2)
O7 C51 1.359(3)
O7 C33 1.457(3)
O8 C40 1.342(2)
O9 C45 1.347(4)
O10 C48 1.418(2)
O11 C64 1.433(3)
O11 C52 1.445(3)
O12 C59 1.348(2)
C1 C2 1.498(3)
C1 H1A 0.9900
C1 H1B 0.9900
C2 C3 1.377(3)
C2 C8 1.410(3)
C3 C4 1.387(3)
C3 H3 0.9500
C4 C6 1.391(3)
C4 C5 1.507(3)
C5 H5A 0.9800
C5 H5B 0.9800
C5 H5C 0.9800
C6 C7 1.401(3)
C6 H6 0.9500
C7 C8 1.418(3)
C7 C9 1.533(3)
C9 C12 1.530(3)
C9 C10 1.536(3)
C9 C11 1.540(3)
C10 H10A 0.9800
C10 H10B 0.9800
C10 H10C 0.9800
C11 H11A 0.9800
C11 H11B 0.9800
C11 H11C 0.9800
C12 H12A 0.9800
C12 H12B 0.9800
C12 H12C 0.9800
C13 C14 1.508(4)
C13 C15 1.526(4)
C13 H13 1.0000
C14 H14A 0.9800
C14 H14B 0.9800
C14 H14C 0.9800
C15 H15A 0.9800
C15 H15B 0.9800
C15 H15C 0.9800
C16 C17 1.510(3)
C16 C18 1.513(3)
C16 H16 1.0000
C17 H17A 0.9800
C17 H17B 0.9800
C17 H17C 0.9800
C18 H18A 0.9800
C18 H18B 0.9800
C18 H18C 0.9800
C19 H19A 0.9800
C19 H19B 0.9800
C19 H19C 0.9800
C20 C21 1.495(3)
C20 H20A 0.9900
C20 H20B 0.9900
C21 C22 1.390(3)
C21 C27 1.408(3)
C22 C23 1.382(3)
C22 H22 0.9500
C23 C25 1.395(3)
C23 C24 1.513(3)
C24 H24A 0.9800
C24 H24B 0.9800
C24 H24C 0.9800
C25 C26 1.391(3)
C25 H25 0.9500
C26 C27 1.421(3)
C26 C28 1.534(3)
C28 C31 1.536(3)
C28 C30 1.542(4)
C28 C29 1.541(3)
C29 H29A 0.9800
C29 H29B 0.9800
C29 H29C 0.9800
C30 H30A 0.9800
C30 H30B 0.9800
C30 H30C 0.9800
C31 H31A 0.9800
C31 H31B 0.9800
C31 H31C 0.9800
C32 H32A 0.9800
C32 H32B 0.9800
C32 H32C 0.9800
C33 C34 1.482(3)
C33 H33A 0.9900
C33 H33B 0.9900
C34 C35 1.397(3)
C34 C40 1.405(3)
C35 C36 1.382(3)
C35 H35 0.9500
C36 C38 1.397(3)
C36 C37 1.517(3)
C37 H37A 0.9800
C37 H37B 0.9800
C37 H37C 0.9800
C38 C39 1.395(3)
C38 H38 0.9500
C39 C40 1.418(3)
C39 C41 1.530(3)
C41 C42 1.523(3)
C41 C44 1.529(3)
C41 C43 1.539(3)
C42 H42A 0.9800
C42 H42B 0.9800
C42 H42C 0.9800
C43 H43A 0.9800
C43 H43B 0.9800
C43 H43C 0.9800
C44 H44A 0.9800
C44 H44B 0.9800
C44 H44C 0.9800
C45 C46 1.411(6)
C45 C47 1.431(5)
C45 H45 1.0000
C46 H46A 0.9800
C46 H46B 0.9800
C46 H46C 0.9800
C47 H47A 0.9800
C47 H47B 0.9800
C47 H47C 0.9800
C48 C50 1.508(4)
C48 C49 1.516(3)
C48 H48 1.0000
C49 H49A 0.9800
C49 H49B 0.9800
C49 H49C 0.9800
C50 H50A 0.9800
C50 H50B 0.9800
C50 H50C 0.9800
C51 H51A 0.9800
C51 H51B 0.9800
C51 H51C 0.9800
C52 C53 1.502(3)
C52 H52A 0.9900
C52 H52B 0.9900
C53 C54 1.390(3)
C53 C59 1.401(3)
C54 C55 1.386(3)
C54 H54 0.9500
C55 C57 1.387(3)
C55 C56 1.517(3)
C56 H56A 0.9800
C56 H56B 0.9800
C56 H56C 0.9800
C57 C58 1.392(3)
C57 H57 0.9500
C58 C59 1.414(3)
C58 C60 1.534(3)
C60 C62 1.532(3)
C60 C61 1.534(3)
C60 C63 1.541(3)
C61 H61A 0.9800
C61 H61B 0.9800
C61 H61C 0.9800
C62 H62A 0.9800
C62 H62B 0.9800
C62 H62C 0.9800
C63 H63A 0.9800
C63 H63B 0.9800
C63 H63C 0.9800
C64 H64A 0.9800
C64 H64B 0.9800
C64 H64C 0.9800

loop_
_geom_torsion_atom_site_label_1
_geom_torsion_atom_site_label_2
_geom_torsion_atom_site_label_3
_geom_torsion_atom_site_label_4
_geom_torsion
O3 Ti2 O1 C19 -33.92(16)
O4 Ti2 O1 C19 148.2(2)
O2 Ti2 O1 C19 -131.79(16)
O6 Ti2 O1 C19 60.85(16)
O5 Ti2 O1 C19 143.93(16)
O3 Ti2 O1 C1 113.09(15)
O4 Ti2 O1 C1 -64.8(3)
O2 Ti2 O1 C1 15.23(14)
O6 Ti2 O1 C1 -152.14(15)
O5 Ti2 O1 C1 -69.05(14)
O3 Ti2 O2 C8 -47.75(17)
O4 Ti2 O2 C8 -153.54(16)
O6 Ti2 O2 C8 79.7(2)
O1 Ti2 O2 C8 43.98(16)
O5 Ti2 O2 C8 119.74(16)
O4 Ti2 O3 C13 4.6(10)
O2 Ti2 O3 C13 -93.6(10)
O6 Ti2 O3 C13 103.6(9)
O1 Ti2 O3 C13 -174.7(9)
O5 Ti2 O3 C13 175.6(8)
O3 Ti2 O4 C16 16.1(5)
O2 Ti2 O4 C16 116.2(4)
O6 Ti2 O4 C16 -81.2(4)
O1 Ti2 O4 C16 -166.0(4)
O5 Ti2 O4 C16 -161.9(4)
O3 Ti2 O5 C32 160.3(3)
O4 Ti2 O5 C32 -28.39(16)
O2 Ti2 O5 C32 67.73(16)
O6 Ti2 O5 C32 -126.25(16)
O1 Ti2 O5 C32 150.32(16)
O3 Ti2 O5 C20 -58.9(3)
O4 Ti2 O5 C20 112.32(15)
O2 Ti2 O5 C20 -151.56(15)
O6 Ti2 O5 C20 14.46(15)
O1 Ti2 O5 C20 -68.97(15)
O3 Ti2 O6 C27 -147.57(16)
O4 Ti2 O6 C27 -41.99(17)
O2 Ti2 O6 C27 84.6(2)
O1 Ti2 O6 C27 120.17(16)
O5 Ti2 O6 C27 44.35(16)
O10 Ti1 O7 C51 -117.0(4)
O9 Ti1 O7 C51 63.1(3)
O12 Ti1 O7 C51 -33.3(3)
O8 Ti1 O7 C51 161.3(3)
O11 Ti1 O7 C51 -116.3(3)
O10 Ti1 O7 C33 67.4(3)
O9 Ti1 O7 C33 -112.50(18)
O12 Ti1 O7 C33 151.08(18)
O8 Ti1 O7 C33 -14.27(17)
O11 Ti1 O7 C33 68.10(17)
O10 Ti1 O8 C40 150.25(18)
O9 Ti1 O8 C40 43.88(18)
O12 Ti1 O8 C40 -81.0(2)
O7 Ti1 O8 C40 -43.36(18)
O11 Ti1 O8 C40 -122.68(18)
O10 Ti1 O9 C45 148(4)
O12 Ti1 O9 C45 48(4)
O8 Ti1 O9 C45 -112(4)
O7 Ti1 O9 C45 -32(4)
O11 Ti1 O9 C45 -30(4)
O9 Ti1 O10 C48 -32.6(7)
O12 Ti1 O10 C48 66.0(7)
O8 Ti1 O10 C48 -132.8(7)
O7 Ti1 O10 C48 147.5(6)
O11 Ti1 O10 C48 146.8(7)
O10 Ti1 O11 C64 42.97(16)
O9 Ti1 O11 C64 -139.4(3)
O12 Ti1 O11 C64 141.40(17)
O8 Ti1 O11 C64 -54.53(16)
O7 Ti1 O11 C64 -136.86(17)
O10 Ti1 O11 C52 -102.31(15)
O9 Ti1 O11 C52 75.3(3)
O12 Ti1 O11 C52 -3.88(14)
O8 Ti1 O11 C52 160.19(15)
O7 Ti1 O11 C52 77.86(14)
O10 Ti1 O12 C59 35.48(17)
O9 Ti1 O12 C59 141.69(16)
O8 Ti1 O12 C59 -93.1(2)
O7 Ti1 O12 C59 -130.81(16)
O11 Ti1 O12 C59 -51.50(15)
C19 O1 C1 C2 89.5(2)
Ti2 O1 C1 C2 -59.6(2)
O1 C1 C2 C3 -124.2(2)
O1 C1 C2 C8 57.1(2)
C8 C2 C3 C4 -0.9(3)
C1 C2 C3 C4 -179.58(19)
C2 C3 C4 C6 1.8(3)
C2 C3 C4 C5 -175.7(2)
C3 C4 C6 C7 -0.2(3)
C5 C4 C6 C7 177.3(2)
C4 C6 C7 C8 -2.2(3)
C4 C6 C7 C9 178.33(18)
Ti2 O2 C8 C2 -57.8(2)
Ti2 O2 C8 C7 123.13(17)
C3 C2 C8 O2 179.33(17)
C1 C2 C8 O2 -1.9(3)
C3 C2 C8 C7 -1.6(3)
C1 C2 C8 C7 177.18(17)
C6 C7 C8 O2 -177.96(17)
C9 C7 C8 O2 1.5(3)
C6 C7 C8 C2 3.0(3)
C9 C7 C8 C2 -177.53(17)
C6 C7 C9 C12 116.4(2)
C8 C7 C9 C12 -63.1(2)
C6 C7 C9 C10 -2.6(3)
C8 C7 C9 C10 177.94(19)
C6 C7 C9 C11 -122.7(2)
C8 C7 C9 C11 57.8(2)
Ti2 O3 C13 C14 -6.5(11)
Ti2 O3 C13 C15 -130.5(9)
Ti2 O4 C16 C17 119.2(4)
Ti2 O4 C16 C18 -117.6(4)
C32 O5 C20 C21 83.7(2)
Ti2 O5 C20 C21 -59.6(2)
O5 C20 C21 C22 -123.1(2)
O5 C20 C21 C27 59.2(3)
C27 C21 C22 C23 1.3(3)
C20 C21 C22 C23 -176.3(2)
C21 C22 C23 C25 0.1(3)
C21 C22 C23 C24 178.5(2)
C22 C23 C25 C26 -0.7(3)
C24 C23 C25 C26 -179.1(2)
C23 C25 C26 C27 -0.1(3)
C23 C25 C26 C28 176.8(2)
Ti2 O6 C27 C21 -57.3(2)
Ti2 O6 C27 C26 124.18(18)
C22 C21 C27 O6 179.41(18)
C20 C21 C27 O6 -2.9(3)
C22 C21 C27 C26 -2.1(3)
C20 C21 C27 C26 175.63(19)
C25 C26 C27 O6 179.90(18)
C28 C26 C27 O6 3.0(3)
C25 C26 C27 C21 1.4(3)
C28 C26 C27 C21 -175.43(19)
C25 C26 C28 C31 124.9(2)
C27 C26 C28 C31 -58.4(3)
C25 C26 C28 C30 -114.2(2)
C27 C26 C28 C30 62.5(2)
C25 C26 C28 C29 6.1(3)
C27 C26 C28 C29 -177.2(2)
C51 O7 C33 C34 -117.9(3)
Ti1 O7 C33 C34 58.1(2)
O7 C33 C34 C35 124.8(2)
O7 C33 C34 C40 -58.0(3)
C40 C34 C35 C36 -1.4(3)
C33 C34 C35 C36 175.7(2)
C34 C35 C36 C38 -0.6(3)
C34 C35 C36 C37 179.7(2)
C35 C36 C38 C39 1.0(3)
C37 C36 C38 C39 -179.3(2)
C36 C38 C39 C40 0.6(3)
C36 C38 C39 C41 -178.8(2)
Ti1 O8 C40 C34 55.2(3)
Ti1 O8 C40 C39 -125.89(17)
C35 C34 C40 O8 -177.98(18)
C33 C34 C40 O8 4.7(3)
C35 C34 C40 C39 3.1(3)
C33 C34 C40 C39 -174.19(19)
C38 C39 C40 O8 178.47(18)
C41 C39 C40 O8 -2.1(3)
C38 C39 C40 C34 -2.6(3)
C41 C39 C40 C34 176.76(19)
C38 C39 C41 C42 1.8(3)
C40 C39 C41 C42 -177.6(2)
C38 C39 C41 C44 122.0(2)
C40 C39 C41 C44 -57.3(3)
C38 C39 C41 C43 -116.9(2)
C40 C39 C41 C43 63.8(3)
Ti1 O9 C45 C46 64(4)
Ti1 O9 C45 C47 -143(3)
Ti1 O10 C48 C50 -108.1(7)
Ti1 O10 C48 C49 129.3(7)
C64 O11 C52 C53 -97.1(2)
Ti1 O11 C52 C53 50.2(2)
O11 C52 C53 C54 124.5(2)
O11 C52 C53 C59 -59.4(3)
C59 C53 C54 C55 -1.0(3)
C52 C53 C54 C55 175.0(2)
C53 C54 C55 C57 -2.4(3)
C53 C54 C55 C56 178.2(2)
C54 C55 C57 C58 2.2(3)
C56 C55 C57 C58 -178.4(2)
C55 C57 C58 C59 1.5(3)
C55 C57 C58 C60 -179.3(2)
Ti1 O12 C59 C53 57.5(2)
Ti1 O12 C59 C58 -123.00(17)
C54 C53 C59 O12 -175.65(19)
C52 C53 C59 O12 8.1(3)
C54 C53 C59 C58 4.8(3)
C52 C53 C59 C58 -171.45(19)
C57 C58 C59 O12 175.57(18)
C60 C58 C59 O12 -3.7(3)
C57 C58 C59 C53 -4.9(3)
C60 C58 C59 C53 175.88(18)
C57 C58 C60 C62 -111.1(2)
C59 C58 C60 C62 68.0(2)
C57 C58 C60 C61 9.0(3)
C59 C58 C60 C61 -171.78(19)
C57 C58 C60 C63 128.5(2)
C59 C58 C60 C63 -52.3(3)
